data_4002975
loop_
_publ_author_name
'Wiscons, Ren A.'
'Coropceanu, Veaceslav'
'Matzger, Adam J.'

_publ_section_title
;
 Quaternary Charge-Transfer Solid Solutions: Electronic Tunability through
 Stoichiometry
;
_journal_issue 17
_journal_name_full 'Chemistry of Materials'
_journal_page_first 6598
_journal_paper_doi 10.1021/acs.chemmater.9b00502
_journal_volume 31
_journal_year 2019
_chemical_formula_moiety 'Br2 C8 N2 O2, 0.5(C28 H24 S2)'
_chemical_formula_sum 'C22 H12 Br2 N2 O2 S'
_chemical_formula_weight 528.22
_chemical_name_systematic '2,3-dibromo-5,6-dicyanobenzoquinone 4,6-dimethyldibenzothiophene'
_space_group_crystal_system orthorhombic
_space_group_IT_number 36
_space_group_name_Hall 'C 2c -2'
_space_group_name_H-M_alt 'C m c 21'
_symmetry_space_group_name_Hall 'C 2c -2'
_symmetry_space_group_name_H-M 'C m c 21'
_atom_sites_solution_hydrogens geom
_atom_sites_solution_primary dual
_audit_creation_date 2018-03-04
_audit_creation_method
;
Olex2 1.2-ac3
(compiled 2017.01.05 svn.r3372 for Rigaku Oxford Diffraction, GUI svn.r5289)
;
_cell_angle_alpha 90
_cell_angle_beta 90
_cell_angle_gamma 90
_cell_formula_units_Z 4
_cell_length_a 6.60920(10)
_cell_length_b 18.3407(2)
_cell_length_c 16.82770(10)
_cell_measurement_reflns_used 10014
_cell_measurement_temperature 293(2)
_cell_measurement_theta_max 76.8390
_cell_measurement_theta_min 4.8110
_cell_volume 2039.81(4)
_computing_cell_refinement 'CrysAlisPro 1.171.39.32a (Rigaku OD, 2017)'
_computing_data_collection 'CrysAlisPro 1.171.39.32a (Rigaku OD, 2017)'
_computing_data_reduction 'CrysAlisPro 1.171.39.32a (Rigaku OD, 2017)'
_computing_molecular_graphics 'Olex2 (Dolomanov et al., 2009)'
_computing_publication_material 'Olex2 (Dolomanov et al., 2009)'
_computing_structure_refinement 'ShelXL (Sheldrick, 2015)'
_computing_structure_solution 'ShelXT (Sheldrick, 2015)'
_diffrn_ambient_temperature 293(2)
_diffrn_detector 'CCD plate'
_diffrn_detector_type HyPix
_diffrn_measured_fraction_theta_full 1.000
_diffrn_measured_fraction_theta_max 1.000
_diffrn_measurement_details
;
List of Runs (angles in degrees, time in seconds):

  # Type    Start    End  Width  t~exp~   \w     \q     \k     \f   Frames
--------------------------------------------------------------------------
  1  \w    -24.00  80.00   0.50    0.13    --   47.95 -96.00  48.00  208
  2  \w     95.00 178.00   0.50    0.50    --  107.75  27.00   3.00  166
  3  \w     36.00 109.00   0.50    0.50    --  107.75 -96.00  48.00  146
  4  \w     36.00 125.00   0.50    0.50    --  107.75-134.00 -20.00  178
  5  \w   -120.00 -70.00   0.50    0.13    --  -47.95-125.00 -90.00  100
  6  \w    -25.00  60.00   0.50    0.13    --   47.95 -37.00  30.00  170
  7  \w     33.00 119.00   0.50    0.13    --   47.95  57.00 150.00  172
  8  \w    -97.00  -9.00   0.50    0.50    --  -84.50  27.00   3.00  176
  9  \w     33.00 121.00   0.50    0.50    --  107.75 -30.00 -60.00  176
 10  \w     35.00 121.00   0.50    0.50    --  107.75-125.00-120.00  172
 11  \w     36.00 121.00   0.50    0.50    --  107.75 -45.00  30.00  170
 12  \w     36.00 108.00   0.50    0.50    --  107.75 -94.00 120.00  144
 13  \w     85.00 178.00   0.50    0.50    --  107.75  77.00 -60.00  186
 14  \w     95.00 178.00   0.50    0.50    --  107.75  30.00 -60.00  166
 15  \w     33.00 122.00   0.50    0.50    --  107.75 -15.00   0.00  178
 16  \w     36.00 108.00   0.50    0.50    --  107.75 -94.00 -30.00  144
 17  \w     36.00 108.00   0.50    0.50    --  107.75 -94.00-180.00  144
;
_diffrn_measurement_device 'four-circle diffractometer'
_diffrn_measurement_device_type 'XtaLAB Synergy, Single source at home/near, HyPix'
_diffrn_measurement_method '\w scans'
_diffrn_orient_matrix_type 'CrysAlisPro convention (1999,Acta A55,543-557)'
_diffrn_orient_matrix_UB_11 -0.0165167000
_diffrn_orient_matrix_UB_12 0.0817491000
_diffrn_orient_matrix_UB_13 -0.0199896000
_diffrn_orient_matrix_UB_21 0.0799606000
_diffrn_orient_matrix_UB_22 0.0192432000
_diffrn_orient_matrix_UB_23 0.0833890000
_diffrn_orient_matrix_UB_31 0.2183586000
_diffrn_orient_matrix_UB_32 -0.0008670000
_diffrn_orient_matrix_UB_33 -0.0320529000
_diffrn_radiation_monochromator mirror
_diffrn_radiation_probe x-ray
_diffrn_radiation_type CuK\a
_diffrn_radiation_wavelength 1.54184
_diffrn_reflns_av_R_equivalents 0.0307
_diffrn_reflns_av_unetI/netI 0.0185
_diffrn_reflns_Laue_measured_fraction_full 1.000
_diffrn_reflns_Laue_measured_fraction_max 1.000
_diffrn_reflns_limit_h_max 7
_diffrn_reflns_limit_h_min -6
_diffrn_reflns_limit_k_max 21
_diffrn_reflns_limit_k_min -21
_diffrn_reflns_limit_l_max 20
_diffrn_reflns_limit_l_min -20
_diffrn_reflns_number 9259
_diffrn_reflns_point_group_measured_fraction_full 0.991
_diffrn_reflns_point_group_measured_fraction_max 0.991
_diffrn_reflns_theta_full 66.503
_diffrn_reflns_theta_max 66.503
_diffrn_reflns_theta_min 4.822
_diffrn_source 'micro-focus sealed X-ray tube'
_diffrn_source_type 'PhotonJet (Cu) X-ray Source'
_exptl_absorpt_coefficient_mu 6.179
_exptl_absorpt_correction_T_max 1.00000
_exptl_absorpt_correction_T_min 0.51100
_exptl_absorpt_correction_type multi-scan
_exptl_absorpt_process_details
;
CrysAlisPro 1.171.39.32a (Rigaku Oxford Diffraction, 2017)
Empirical absorption correction using spherical harmonics,
 implemented in SCALE3 ABSPACK scaling algorithm.
;
_exptl_crystal_colour 'dark violet'
_exptl_crystal_colour_modifier dark
_exptl_crystal_colour_primary violet
_exptl_crystal_density_diffrn 1.720
_exptl_crystal_description block
_exptl_crystal_F_000 1040
_exptl_crystal_preparation 'solvent evaporation'
_exptl_crystal_size_max 0.542
_exptl_crystal_size_mid 0.183
_exptl_crystal_size_min 0.161
_refine_diff_density_max 0.455
_refine_diff_density_min -0.471
_refine_diff_density_rms 0.155
_refine_ls_abs_structure_details
;
 Classical Flack method preferred over Parsons because s.u. lower.
;
_refine_ls_abs_structure_Flack -0.01(4)
_refine_ls_extinction_coef 0.0028(3)
_refine_ls_extinction_expression Fc^*^=kFc[1+0.001xFc^2^\l^3^/sin(2\q)]^-1/4^
_refine_ls_extinction_method 'SHELXL-2017/1 (Sheldrick 2017)'
_refine_ls_goodness_of_fit_ref 1.074
_refine_ls_hydrogen_treatment constr
_refine_ls_matrix_type full
_refine_ls_number_parameters 178
_refine_ls_number_reflns 1951
_refine_ls_number_restraints 1
_refine_ls_restrained_S_all 1.073
_refine_ls_R_factor_all 0.0374
_refine_ls_R_factor_gt 0.0349
_refine_ls_shift/su_max 0.000
_refine_ls_shift/su_mean 0.000
_refine_ls_structure_factor_coef Fsqd
_refine_ls_weighting_details 'w=1/[\s^2^(Fo^2^)+(0.0720P)^2^+0.9702P] where P=(Fo^2^+2Fc^2^)/3'
_refine_ls_weighting_scheme calc
_refine_ls_wR_factor_gt 0.0819
_refine_ls_wR_factor_ref 0.0899
_reflns_Friedel_coverage 0.911
_reflns_Friedel_fraction_full 0.981
_reflns_Friedel_fraction_max 0.981
_reflns_number_gt 1923
_reflns_number_total 1951
_reflns_threshold_expression 'I > 2\s(I)'
_cod_data_source_file cm9b00502_si_005.cif
_cod_data_source_block exp_10
_cod_database_code 4002975
_shelx_shelxl_version_number 2017/1
_chemical_oxdiff_formula 'C H S Br O N'
_shelx_space_group_comment
;
The symmetry employed for this shelxl refinement is uniquely defined
by the following loop, which should always be used as a source of
symmetry information in preference to the above space-group names.
They are only intended as comments.
;
_diffrn_oxdiff_ac3_digest_frames
;
01376a5e008902ea145c727bae774fc86800110e5f2
;
_reflns_odcompleteness_completeness 99.92
_reflns_odcompleteness_iscentric 1
_reflns_odcompleteness_theta 74.33
_olex2_refinement_description
;
1. Fixed Uiso
 At 1.2 times of:
  All C(H) groups
 At 1.5 times of:
  All C(H,H,H) groups
2. Others
 Fixed Sof: H22A(0.5) H22B(0.5) H22C(0.5) H21A(0.5) H21B(0.5) H21C(0.5)
3.a Aromatic/amide H refined with riding coordinates:
 C9(H9), C10(H10), C18(H18), C17(H17), C11(H11), C16(H16)
3.b Idealised Me refined as rotating group:
 C22(H22A,H22B,H22C), C21(H21A,H21B,H21C)
;
_olex2_exptl_crystal_mounting_method MiTGen
_olex2_submission_special_instructions 'No special instructions were received'
_oxdiff_exptl_absorpt_empirical_details
;
Empirical correction (ABSPACK) includes:
- Absorption correction using spherical harmonics
- Frame scaling
;
_oxdiff_exptl_absorpt_empirical_full_max 1.426
_oxdiff_exptl_absorpt_empirical_full_min 0.614

loop_
_space_group_symop_operation_xyz
'x, y, z'
'-x, -y, z+1/2'
'x, -y, z+1/2'
'-x, y, z'
'x+1/2, y+1/2, z'
'-x+1/2, -y+1/2, z+1/2'
'x+1/2, -y+1/2, z+1/2'
'-x+1/2, y+1/2, z'

loop_
_atom_site_label
_atom_site_type_symbol
_atom_site_fract_x
_atom_site_fract_y
_atom_site_fract_z
_atom_site_U_iso_or_equiv
_atom_site_adp_type
_atom_site_occupancy
_atom_site_site_symmetry_order
_atom_site_calc_flag
_atom_site_refinement_flags_posn
_atom_site_refinement_flags_adp
_atom_site_refinement_flags_occupancy
_atom_site_disorder_assembly
_atom_site_disorder_group
Br1 Br 0.500000 0.94539(5) 0.91152(6) 0.0592(3) Uani 1 2 d S T P . .
Br2 Br 0.500000 0.76048(6) 0.93433(5) 0.0619(4) Uani 1 2 d S T P . .
S1 S 0.500000 0.68586(9) 0.11533(12) 0.0384(4) Uani 1 2 d S T P . .
C20 C 0.500000 0.6952(4) 0.2709(6) 0.0369(15) Uani 1 2 d S T P . .
C15 C 0.500000 0.5332(5) 0.1386(6) 0.049(2) Uani 1 2 d S T P . .
O2 O 0.500000 0.6909(3) 0.7739(5) 0.0561(15) Uani 1 2 d S T P . .
C5 C 0.500000 0.7899(4) 0.6866(5) 0.0346(14) Uani 1 2 d S T P . .
O1 O 0.500000 0.9783(3) 0.7366(4) 0.0535(14) Uani 1 2 d S T P . .
C6 C 0.500000 0.8633(4) 0.6776(4) 0.0349(14) Uani 1 2 d S T P . .
C2 C 0.500000 0.8799(5) 0.8266(5) 0.0410(15) Uani 1 2 d S T P . .
C22 C 0.500000 0.5196(7) 0.0513(8) 0.062(3) Uani 1 2 d S T P . .
H22A H 0.567271 0.474330 0.040338 0.093 Uiso 0.5 1 calc GR . . A -1
H22B H 0.569667 0.558599 0.024772 0.093 Uiso 0.5 1 calc GR . . A -1
H22C H 0.363062 0.517202 0.032418 0.093 Uiso 0.5 1 calc GR . . A -1
C8 C 0.500000 0.8968(4) 0.6013(6) 0.0428(17) Uani 1 2 d S T P . .
N1 N 0.500000 0.7029(6) 0.5665(6) 0.062(2) Uani 1 2 d S T P . .
C4 C 0.500000 0.7564(4) 0.7674(5) 0.0383(15) Uani 1 2 d S T P . .
C19 C 0.500000 0.6181(4) 0.2522(5) 0.0378(17) Uani 1 2 d S T P . .
C3 C 0.500000 0.8069(4) 0.8361(5) 0.0387(16) Uani 1 2 d S T P . .
C13 C 0.500000 0.7382(4) 0.2021(5) 0.0349(15) Uani 1 2 d S T P . .
C9 C 0.500000 0.7284(5) 0.3446(6) 0.0475(17) Uani 1 2 d S T P . .
H9 H 0.500000 0.700440 0.390686 0.057 Uiso 1 2 calc RS T P . .
C7 C 0.500000 0.7424(5) 0.6201(6) 0.0443(18) Uani 1 2 d S T P . .
C10 C 0.500000 0.8042(5) 0.3490(6) 0.052(2) Uani 1 2 d S T P . .
H10 H 0.500000 0.826974 0.398371 0.063 Uiso 1 2 calc RS T P . .
C1 C 0.500000 0.9133(4) 0.7480(5) 0.0390(16) Uani 1 2 d S T P . .
C14 C 0.500000 0.6051(4) 0.1710(6) 0.0388(16) Uani 1 2 d S T P . .
C18 C 0.500000 0.5586(5) 0.3057(7) 0.0479(19) Uani 1 2 d S T P . .
H18 H 0.500000 0.566374 0.360320 0.058 Uiso 1 2 calc RS T P . .
C17 C 0.500000 0.4895(5) 0.2754(8) 0.059(2) Uani 1 2 d S T P . .
H17 H 0.500000 0.449963 0.309965 0.070 Uiso 1 2 calc RS T P . .
C12 C 0.500000 0.8157(4) 0.2050(6) 0.0415(16) Uani 1 2 d S T P . .
C21 C 0.500000 0.8618(5) 0.1315(6) 0.054(2) Uani 1 2 d S T P . .
H21A H 0.548465 0.909738 0.144271 0.080 Uiso 0.5 1 calc GR . . B -1
H21B H 0.364845 0.865095 0.110949 0.080 Uiso 0.5 1 calc GR . . B -1
H21C H 0.586690 0.840137 0.092320 0.080 Uiso 0.5 1 calc GR . . B -1
C11 C 0.500000 0.8455(4) 0.2809(7) 0.052(2) Uani 1 2 d S T P . .
H11 H 0.500000 0.896003 0.285856 0.063 Uiso 1 2 calc RS T P . .
N2 N 0.500000 0.9235(5) 0.5392(6) 0.065(2) Uani 1 2 d S T P . .
C16 C 0.500000 0.4768(5) 0.1924(8) 0.058(2) Uani 1 2 d S T P . .
H16 H 0.500000 0.429068 0.173822 0.070 Uiso 1 2 calc RS T P . .

loop_
_atom_site_aniso_label
_atom_site_aniso_U_11
_atom_site_aniso_U_22
_atom_site_aniso_U_33
_atom_site_aniso_U_23
_atom_site_aniso_U_13
_atom_site_aniso_U_12
Br1 0.0756(5) 0.0586(5) 0.0434(5) -0.0237(4) 0.000 0.000
Br2 0.0871(6) 0.0680(6) 0.0305(5) 0.0141(4) 0.000 0.000
S1 0.0525(8) 0.0311(8) 0.0316(10) -0.0012(8) 0.000 0.000
C20 0.045(3) 0.030(4) 0.035(4) 0.000(3) 0.000 0.000
C15 0.047(3) 0.033(4) 0.069(6) -0.010(4) 0.000 0.000
O2 0.094(4) 0.024(2) 0.050(4) 0.005(3) 0.000 0.000
C5 0.050(3) 0.026(3) 0.028(4) 0.001(3) 0.000 0.000
O1 0.079(3) 0.028(3) 0.053(4) -0.002(3) 0.000 0.000
C6 0.044(3) 0.029(3) 0.032(4) 0.003(3) 0.000 0.000
C2 0.049(3) 0.039(4) 0.036(4) -0.004(3) 0.000 0.000
C22 0.061(4) 0.059(6) 0.066(7) -0.025(6) 0.000 0.000
C8 0.058(4) 0.036(3) 0.035(5) 0.010(4) 0.000 0.000
N1 0.078(5) 0.054(5) 0.052(5) -0.020(4) 0.000 0.000
C4 0.055(4) 0.029(3) 0.031(4) 0.001(3) 0.000 0.000
C19 0.046(3) 0.024(3) 0.043(5) 0.002(3) 0.000 0.000
C3 0.050(3) 0.037(3) 0.028(4) 0.003(3) 0.000 0.000
C13 0.046(3) 0.024(3) 0.034(4) -0.004(3) 0.000 0.000
C9 0.058(4) 0.047(4) 0.037(4) 0.001(4) 0.000 0.000
C7 0.057(4) 0.037(4) 0.038(5) -0.006(4) 0.000 0.000
C10 0.073(5) 0.042(4) 0.042(4) -0.018(4) 0.000 0.000
C1 0.049(3) 0.026(3) 0.042(4) -0.001(3) 0.000 0.000
C14 0.040(3) 0.029(3) 0.047(5) -0.006(3) 0.000 0.000
C18 0.052(4) 0.037(4) 0.055(5) 0.012(3) 0.000 0.000
C17 0.072(5) 0.031(4) 0.073(7) 0.013(4) 0.000 0.000
C12 0.053(3) 0.026(3) 0.045(4) 0.000(3) 0.000 0.000
C21 0.077(5) 0.030(4) 0.054(5) 0.005(3) 0.000 0.000
C11 0.069(5) 0.029(3) 0.059(6) -0.011(4) 0.000 0.000
N2 0.078(5) 0.071(5) 0.046(5) 0.018(5) 0.000 0.000
C16 0.063(5) 0.025(4) 0.086(8) -0.007(4) 0.000 0.000

loop_
_atom_type_symbol
_atom_type_description
_atom_type_scat_dispersion_real
_atom_type_scat_dispersion_imag
_atom_type_scat_source
C C 0.0181 0.0091 'International Tables Vol C Tables 4.2.6.8 and 6.1.1.4'
H H 0.0000 0.0000 'International Tables Vol C Tables 4.2.6.8 and 6.1.1.4'
Br Br -0.6763 1.2805 'International Tables Vol C Tables 4.2.6.8 and 6.1.1.4'
N N 0.0311 0.0180 'International Tables Vol C Tables 4.2.6.8 and 6.1.1.4'
O O 0.0492 0.0322 'International Tables Vol C Tables 4.2.6.8 and 6.1.1.4'
S S 0.3331 0.5567 'International Tables Vol C Tables 4.2.6.8 and 6.1.1.4'

loop_
_geom_angle_atom_site_label_1
_geom_angle_atom_site_label_2
_geom_angle_atom_site_label_3
_geom_angle
C13 S1 C14 91.0(4)
C13 C20 C19 111.7(8)
C9 C20 C19 128.7(8)
C9 C20 C13 119.6(7)
C14 C15 C22 122.1(9)
C16 C15 C22 121.6(9)
C16 C15 C14 116.3(9)
C6 C5 C4 120.7(7)
C6 C5 C7 121.5(8)
C7 C5 C4 117.8(7)
C5 C6 C8 121.9(7)
C5 C6 C1 121.3(7)
C8 C6 C1 116.8(6)
C3 C2 Br1 123.3(6)
C3 C2 C1 121.6(7)
C1 C2 Br1 115.1(6)
C15 C22 H22A 109.5
C15 C22 H22B 109.5
C15 C22 H22C 109.5
H22A C22 H22B 109.5
H22A C22 H22C 109.5
H22B C22 H22C 109.5
N2 C8 C6 179.6(10)
O2 C4 C5 119.5(8)
O2 C4 C3 123.5(8)
C3 C4 C5 117.0(6)
C14 C19 C20 112.5(7)
C14 C19 C18 119.6(7)
C18 C19 C20 127.9(8)
C2 C3 Br2 124.0(6)
C2 C3 C4 121.9(7)
C4 C3 Br2 114.1(5)
C20 C13 S1 112.4(6)
C20 C13 C12 122.3(8)
C12 C13 S1 125.3(7)
C20 C9 H9 120.4
C20 C9 C10 119.2(9)
C10 C9 H9 120.4
N1 C7 C5 179.1(11)
C9 C10 H10 119.8
C11 C10 C9 120.4(8)
C11 C10 H10 119.8
O1 C1 C6 118.6(7)
O1 C1 C2 124.0(7)
C2 C1 C6 117.4(6)
C15 C14 S1 125.2(8)
C19 C14 S1 112.3(6)
C19 C14 C15 122.4(8)
C19 C18 H18 120.7
C17 C18 C19 118.5(10)
C17 C18 H18 120.7
C18 C17 H17 119.3
C18 C17 C16 121.4(9)
C16 C17 H17 119.3
C13 C12 C21 122.5(8)
C11 C12 C13 115.1(8)
C11 C12 C21 122.4(7)
C12 C21 H21A 109.5
C12 C21 H21B 109.5
C12 C21 H21C 109.5
H21A C21 H21B 109.5
H21A C21 H21C 109.5
H21B C21 H21C 109.5
C10 C11 C12 123.3(7)
C10 C11 H11 118.3
C12 C11 H11 118.3
C15 C16 C17 121.7(8)
C15 C16 H16 119.1
C17 C16 H16 119.1

loop_
_geom_bond_atom_site_label_1
_geom_bond_atom_site_label_2
_geom_bond_distance
Br1 C2 1.867(8)
Br2 C3 1.859(8)
S1 C13 1.747(9)
S1 C14 1.753(8)
C20 C19 1.448(9)
C20 C13 1.401(12)
C20 C9 1.382(13)
C15 C22 1.491(16)
C15 C14 1.426(10)
C15 C16 1.375(15)
O2 C4 1.207(10)
C5 C6 1.356(10)
C5 C4 1.492(11)
C5 C7 1.417(11)
O1 C1 1.209(10)
C6 C8 1.423(10)
C6 C1 1.498(10)
C2 C3 1.348(11)
C2 C1 1.458(12)
C22 H22A 0.9600
C22 H22B 0.9600
C22 H22C 0.9600
C8 N2 1.153(15)
N1 C7 1.157(13)
C4 C3 1.482(11)
C19 C14 1.387(13)
C19 C18 1.415(11)
C13 C12 1.422(10)
C9 H9 0.9300
C9 C10 1.392(13)
C10 H10 0.9300
C10 C11 1.374(14)
C18 H18 0.9300
C18 C17 1.367(15)
C17 H17 0.9300
C17 C16 1.415(18)
C12 C21 1.497(13)
C12 C11 1.390(13)
C21 H21A 0.9600
C21 H21B 0.9600
C21 H21C 0.9600
C11 H11 0.9300
C16 H16 0.9300
